data_7062129
loop_
_publ_author_name
'Orvo\<s, Jakub'
'Fischer, R\'obert'
'Brach\<nakov\'a, Barbora'
'Pavlik, J\'an'
'Monco\<l, J\'an'
'\<Sag\'atov\'a, Alexandra'
'Fronc, Marek'
'Ko\<z\'i\<sek, Jozef'
'Routaboul, Lucie'
'Bousseksou, Azzedine'
'\<Salitro\<s, Ivan'

_publ_section_title
;
 Pyridyl-benzimidazole derivatives decorated with phenylazo substituents
 and their low-spin iron(ii) complexes: a study of the synthesis,
 structure and photoisomerization
;
_journal_issue 3
_journal_name_full 'New Journal of Chemistry'
_journal_page_first 1488
_journal_page_last 1497
_journal_paper_doi 10.1039/D2NJ04774H
_journal_volume 47
_journal_year 2023
_chemical_formula_moiety 'C19 H15 N5'
_chemical_formula_sum 'C19 H15 N5'
_chemical_formula_weight 313.36
_space_group_crystal_system monoclinic
_space_group_IT_number 14
_space_group_name_Hall '-P 2ybc'
_space_group_name_H-M_alt 'P 1 21/c 1'
_atom_sites_solution_hydrogens geom
_atom_sites_solution_primary dual
_audit_creation_date 2022-06-07
_audit_creation_method
;
Olex2 1.5
(compiled 2022.04.07 svn.rca3783a0 for OlexSys, GUI svn.r6498)
;
_audit_update_record
;
2022-06-10 deposited with the CCDC.	2022-12-05 downloaded from the CCDC.
;
_cell_angle_alpha 90
_cell_angle_beta 96.285(2)
_cell_angle_gamma 90
_cell_formula_units_Z 4
_cell_length_a 8.0886(2)
_cell_length_b 14.0373(4)
_cell_length_c 13.5453(4)
_cell_measurement_reflns_used 35521
_cell_measurement_temperature 100
_cell_measurement_theta_max 71.83
_cell_measurement_theta_min 3.15
_cell_volume 1528.72(7)
_computing_cell_refinement
;
X-Area Recipe 1.33.0.0 (STOE, 2015)
;
_computing_data_collection
;
X-Area Pilatus3_SV 1.31.150.0 (STOE, 2018)
;
_computing_data_reduction
;
X-Area Integrate 1.73.1.0 (STOE, 2018)
X-Area LANA 1.73.2.0 (STOE, 2018)
;
_computing_molecular_graphics 'Olex2 1.5 (Dolomanov et al., 2009)'
_computing_publication_material
;
STOE & Cie GmbH, X-Area, software package for collecting single-crystal or
multi-domain crystal data on STOE area-detector diffractometers, for image 
processing, for the correction and scaling of reflection intensities and 
for outlier rejection, version 1.84, Darmstadt 2018
;
_computing_structure_refinement 'SHELXL 2018/3 (Sheldrick, 2015)'
_computing_structure_solution 'ShelXT (Sheldrick, 2015)'
_diffrn_ambient_temperature 100
_diffrn_detector 'Pilatus3R 300K'
_diffrn_detector_area_resol_mean 5.81
_diffrn_detector_type 'DECTRIS PILATUS3R 300K'
_diffrn_measured_fraction_theta_full 0.990
_diffrn_measured_fraction_theta_max 0.969
_diffrn_measurement_device 'Eulerian 4-circle diffractometer'
_diffrn_measurement_device_type 'Stoe StadiVari'
_diffrn_measurement_method '\w scans'
_diffrn_radiation_collimation '0.6 mm diameter'
_diffrn_radiation_monochromator 'Graded multilayer mirror'
_diffrn_radiation_polarisn_norm 270
_diffrn_radiation_type 'Cu K\a'
_diffrn_radiation_wavelength 1.54186
_diffrn_reflns_av_R_equivalents 0.0237
_diffrn_reflns_av_unetI/netI 0.0140
_diffrn_reflns_Laue_measured_fraction_full 0.990
_diffrn_reflns_Laue_measured_fraction_max 0.969
_diffrn_reflns_limit_h_max 5
_diffrn_reflns_limit_h_min -9
_diffrn_reflns_limit_k_max 16
_diffrn_reflns_limit_k_min -16
_diffrn_reflns_limit_l_max 15
_diffrn_reflns_limit_l_min -16
_diffrn_reflns_number 27973
_diffrn_reflns_point_group_measured_fraction_full 0.990
_diffrn_reflns_point_group_measured_fraction_max 0.969
_diffrn_reflns_theta_full 67.686
_diffrn_reflns_theta_max 71.854
_diffrn_reflns_theta_min 4.551
_diffrn_source 'Genix3D Cu HF'
_diffrn_source_current 0.600
_diffrn_source_power 0.030
_diffrn_source_voltage 50
_exptl_absorpt_coefficient_mu 0.676
_exptl_absorpt_correction_T_max 0.819
_exptl_absorpt_correction_T_min 0.357
_exptl_absorpt_correction_type multi-scan
_exptl_absorpt_process_details
;
STOE LANA, J. Koziskova, F. Hahn, J. Richter, J. Kozisek, 
Acta Chimica Slovaca, vol. 9, no. 2, 2016, pp. 136 - 140.
;
_exptl_crystal_colour orange
_exptl_crystal_colour_primary orange
_exptl_crystal_density_diffrn 1.362
_exptl_crystal_description plate
_exptl_crystal_F_000 656
_exptl_crystal_size_max 0.29
_exptl_crystal_size_mid 0.24
_exptl_crystal_size_min 0.03
_refine_diff_density_max 0.347
_refine_diff_density_min -0.200
_refine_diff_density_rms 0.044
_refine_ls_extinction_method none
_refine_ls_goodness_of_fit_ref 0.983
_refine_ls_hydrogen_treatment constr
_refine_ls_matrix_type full
_refine_ls_number_parameters 218
_refine_ls_number_reflns 2902
_refine_ls_number_restraints 0
_refine_ls_restrained_S_all 0.983
_refine_ls_R_factor_all 0.0396
_refine_ls_R_factor_gt 0.0353
_refine_ls_shift/su_max 0.000
_refine_ls_shift/su_mean 0.000
_refine_ls_structure_factor_coef Fsqd
_refine_ls_weighting_details 'w=1/[\s^2^(Fo^2^)+(0.1000P)^2^] where P=(Fo^2^+2Fc^2^)/3'
_refine_ls_weighting_scheme calc
_refine_ls_wR_factor_gt 0.1125
_refine_ls_wR_factor_ref 0.1160
_reflns_Friedel_coverage 0.000
_reflns_number_gt 2524
_reflns_number_total 2902
_reflns_threshold_expression 'I > 2\s(I)'
_cod_data_source_file d2nj04774h2.cif
_cod_data_source_block jo244
_cod_depositor_comments 'Adding full bibliography for 7062127--7062133.cif.'
_cod_database_code 7062129
_shelx_shelxl_version_number 2018/3
_shelx_space_group_comment
;
The symmetry employed for this shelxl refinement is uniquely defined
by the following loop, which should always be used as a source of
symmetry information in preference to the above space-group names.
They are only intended as comments.
;
_shelx_estimated_absorpt_t_max 0.980
_shelx_estimated_absorpt_t_min 0.828
_olex2_refinement_description
;
1. Fixed Uiso
 At 1.2 times of:
  All C(H) groups
 At 1.5 times of:
  All C(H,H,H) groups
2.a Aromatic/amide H refined with riding coordinates:
 C2(H2), C3(H3), C4(H4), C5(H5), C10(H10), C11(H11), C12(H12), C14(H14),
 C15(H15), C16(H16), C17(H17), C18(H18)
2.b Idealised Me refined as rotating group:
 C19(H19A,H19B,H19C)
;
_olex2_submission_special_instructions 'No special instructions were received'

loop_
_space_group_symop_operation_xyz
'x, y, z'
'-x, y+1/2, -z+1/2'
'-x, -y, -z'
'x, -y-1/2, z-1/2'

loop_
_atom_site_label
_atom_site_type_symbol
_atom_site_fract_x
_atom_site_fract_y
_atom_site_fract_z
_atom_site_U_iso_or_equiv
_atom_site_adp_type
_atom_site_occupancy
_atom_site_site_symmetry_order
_atom_site_calc_flag
_atom_site_refinement_flags_posn
_atom_site_refinement_flags_adp
_atom_site_refinement_flags_occupancy
_atom_site_disorder_assembly
_atom_site_disorder_group
N1 N 0.27680(12) 0.40078(7) 0.07897(7) 0.0240(2) Uani 1 1 d . . . . .
N2 N 0.22442(11) 0.19486(6) 0.11323(6) 0.0207(2) Uani 1 1 d . . . . .
N3 N 0.22718(12) 0.24010(7) 0.27303(6) 0.0214(2) Uani 1 1 d . . . . .
N4 N 0.53474(12) 0.34381(7) 0.31338(7) 0.0229(2) Uani 1 1 d . . . . .
N5 N 0.56841(12) 0.39273(7) 0.39087(7) 0.0234(2) Uani 1 1 d . . . . .
C1 C 0.15391(13) 0.12146(8) 0.16148(8) 0.0213(3) Uani 1 1 d . . . . .
C2 C 0.09335(15) 0.03282(8) 0.12810(8) 0.0258(3) Uani 1 1 d . . . . .
H2 H 0.095387 0.013336 0.061074 0.031 Uiso 1 1 calc R U . . .
C3 C 0.03052(15) -0.02502(8) 0.19698(9) 0.0288(3) Uani 1 1 d . . . . .
H3 H -0.013090 -0.085696 0.176946 0.035 Uiso 1 1 calc R U . . .
C4 C 0.02938(15) 0.00363(9) 0.29640(9) 0.0278(3) Uani 1 1 d . . . . .
H4 H -0.015579 -0.038093 0.341814 0.033 Uiso 1 1 calc R U . . .
C5 C 0.09197(14) 0.09092(8) 0.32980(8) 0.0246(3) Uani 1 1 d . . . . .
H5 H 0.091686 0.109446 0.397233 0.029 Uiso 1 1 calc R U . . .
C6 C 0.15569(14) 0.15092(8) 0.26080(8) 0.0210(3) Uani 1 1 d . . . . .
C7 C 0.26491(13) 0.26374(8) 0.18399(8) 0.0201(2) Uani 1 1 d . . . . .
C8 C 0.33860(14) 0.35626(8) 0.16312(8) 0.0213(3) Uani 1 1 d . . . . .
C9 C 0.45862(14) 0.39869(8) 0.23201(8) 0.0223(3) Uani 1 1 d . . . . .
C10 C 0.51044(15) 0.49083(8) 0.21429(8) 0.0255(3) Uani 1 1 d . . . . .
H10 H 0.589997 0.521662 0.260341 0.031 Uiso 1 1 calc R U . . .
C11 C 0.44483(15) 0.53708(9) 0.12886(9) 0.0275(3) Uani 1 1 d . . . . .
H11 H 0.476882 0.600479 0.115436 0.033 Uiso 1 1 calc R U . . .
C12 C 0.33079(15) 0.48853(9) 0.06306(8) 0.0262(3) Uani 1 1 d . . . . .
H12 H 0.288871 0.519703 0.003260 0.031 Uiso 1 1 calc R U . . .
C13 C 0.65667(14) 0.34104(8) 0.47107(8) 0.0226(3) Uani 1 1 d . . . . .
C14 C 0.75314(15) 0.26088(9) 0.45792(9) 0.0261(3) Uani 1 1 d . . . . .
H14 H 0.765485 0.238269 0.393031 0.031 Uiso 1 1 calc R U . . .
C15 C 0.83104(15) 0.21436(9) 0.54064(9) 0.0277(3) Uani 1 1 d . . . . .
H15 H 0.898302 0.160097 0.532298 0.033 Uiso 1 1 calc R U . . .
C16 C 0.81136(16) 0.24658(9) 0.63544(9) 0.0283(3) Uani 1 1 d . . . . .
H16 H 0.861857 0.213147 0.691845 0.034 Uiso 1 1 calc R U . . .
C17 C 0.71788(16) 0.32767(9) 0.64778(9) 0.0294(3) Uani 1 1 d . . . . .
H17 H 0.705329 0.350015 0.712741 0.035 Uiso 1 1 calc R U . . .
C18 C 0.64266(15) 0.37626(9) 0.56580(8) 0.0261(3) Uani 1 1 d . . . . .
H18 H 0.582072 0.433120 0.574211 0.031 Uiso 1 1 calc R U . . .
C19 C 0.24106(15) 0.19619(9) 0.00701(8) 0.0255(3) Uani 1 1 d . . . . .
H19A H 0.134749 0.214625 -0.029723 0.038 Uiso 1 1 calc R U . . .
H19B H 0.272599 0.132620 -0.014266 0.038 Uiso 1 1 calc R U . . .
H19C H 0.327015 0.242200 -0.006285 0.038 Uiso 1 1 calc R U . . .

loop_
_atom_site_aniso_label
_atom_site_aniso_U_11
_atom_site_aniso_U_22
_atom_site_aniso_U_33
_atom_site_aniso_U_23
_atom_site_aniso_U_13
_atom_site_aniso_U_12
N1 0.0238(5) 0.0316(5) 0.0166(5) 0.0016(4) 0.0024(4) 0.0019(4)
N2 0.0212(5) 0.0270(5) 0.0135(4) -0.0011(3) 0.0004(3) 0.0018(4)
N3 0.0226(5) 0.0263(5) 0.0151(5) -0.0004(3) 0.0014(4) -0.0002(3)
N4 0.0212(5) 0.0299(5) 0.0174(5) 0.0008(4) 0.0004(4) -0.0023(4)
N5 0.0229(5) 0.0302(5) 0.0170(5) 0.0010(4) 0.0017(4) -0.0025(4)
C1 0.0193(6) 0.0266(6) 0.0174(5) -0.0002(4) -0.0013(4) 0.0034(4)
C2 0.0266(6) 0.0289(6) 0.0202(5) -0.0050(4) -0.0055(4) 0.0031(4)
C3 0.0275(7) 0.0248(6) 0.0321(6) -0.0019(5) -0.0064(5) -0.0009(4)
C4 0.0248(6) 0.0289(6) 0.0292(6) 0.0058(5) 0.0005(5) -0.0014(4)
C5 0.0243(6) 0.0301(6) 0.0191(5) 0.0013(4) 0.0016(4) 0.0010(4)
C6 0.0194(6) 0.0251(6) 0.0178(5) -0.0005(4) -0.0004(4) 0.0020(4)
C7 0.0188(6) 0.0269(6) 0.0143(5) -0.0014(4) 0.0000(4) 0.0025(4)
C8 0.0211(6) 0.0273(6) 0.0159(5) -0.0007(4) 0.0042(4) 0.0025(4)
C9 0.0215(6) 0.0291(6) 0.0166(5) 0.0008(4) 0.0038(4) 0.0012(4)
C10 0.0247(6) 0.0314(6) 0.0206(6) -0.0009(4) 0.0033(4) -0.0035(4)
C11 0.0295(7) 0.0294(6) 0.0244(6) 0.0043(5) 0.0062(5) -0.0018(5)
C12 0.0270(6) 0.0322(6) 0.0196(5) 0.0056(4) 0.0034(4) 0.0025(4)
C13 0.0213(6) 0.0274(6) 0.0187(6) 0.0018(4) 0.0005(4) -0.0046(4)
C14 0.0267(6) 0.0314(6) 0.0201(6) -0.0010(4) 0.0015(4) -0.0027(4)
C15 0.0265(6) 0.0280(6) 0.0277(6) 0.0015(5) -0.0007(5) -0.0010(4)
C16 0.0288(7) 0.0324(6) 0.0221(6) 0.0058(4) -0.0042(5) -0.0043(5)
C17 0.0315(7) 0.0375(7) 0.0183(5) -0.0014(5) -0.0009(5) -0.0031(5)
C18 0.0259(6) 0.0298(6) 0.0222(6) -0.0019(5) 0.0003(4) -0.0014(4)
C19 0.0271(6) 0.0356(6) 0.0137(5) -0.0031(4) 0.0020(4) 0.0043(5)

loop_
_atom_type_symbol
_atom_type_description
_atom_type_scat_dispersion_real
_atom_type_scat_dispersion_imag
_atom_type_scat_source
C C 0.0181 0.0091 'International Tables Vol C Tables 4.2.6.8 and 6.1.1.4'
H H 0.0000 0.0000 'International Tables Vol C Tables 4.2.6.8 and 6.1.1.4'
N N 0.0311 0.0180 'International Tables Vol C Tables 4.2.6.8 and 6.1.1.4'

loop_
_geom_angle_atom_site_label_1
_geom_angle_atom_site_label_2
_geom_angle_atom_site_label_3
_geom_angle
_geom_angle_site_symmetry_1
_geom_angle_site_symmetry_3
_geom_angle_publ_flag
C12 N1 C8 117.90(10) . . ?
C1 N2 C19 124.40(9) . . ?
C7 N2 C1 105.95(9) . . ?
C7 N2 C19 129.58(10) . . ?
C7 N3 C6 104.73(9) . . ?
N5 N4 C9 112.64(9) . . ?
N4 N5 C13 113.63(9) . . ?
N2 C1 C2 131.52(10) . . ?
N2 C1 C6 105.82(9) . . ?
C2 C1 C6 122.64(10) . . ?
C1 C2 H2 121.6 . . ?
C3 C2 C1 116.71(10) . . ?
C3 C2 H2 121.6 . . ?
C2 C3 H3 119.3 . . ?
C2 C3 C4 121.49(11) . . ?
C4 C3 H3 119.3 . . ?
C3 C4 H4 119.1 . . ?
C5 C4 C3 121.74(11) . . ?
C5 C4 H4 119.1 . . ?
C4 C5 H5 121.2 . . ?
C4 C5 C6 117.64(11) . . ?
C6 C5 H5 121.2 . . ?
N3 C6 C1 109.98(9) . . ?
N3 C6 C5 130.25(10) . . ?
C5 C6 C1 119.77(10) . . ?
N2 C7 C8 123.92(9) . . ?
N3 C7 N2 113.52(10) . . ?
N3 C7 C8 122.54(10) . . ?
N1 C8 C7 116.88(9) . . ?
N1 C8 C9 122.09(10) . . ?
C9 C8 C7 120.86(10) . . ?
C8 C9 N4 119.51(10) . . ?
C10 C9 N4 121.54(10) . . ?
C10 C9 C8 118.71(10) . . ?
C9 C10 H10 120.4 . . ?
C11 C10 C9 119.15(11) . . ?
C11 C10 H10 120.4 . . ?
C10 C11 H11 120.8 . . ?
C10 C11 C12 118.30(11) . . ?
C12 C11 H11 120.8 . . ?
N1 C12 C11 123.80(10) . . ?
N1 C12 H12 118.1 . . ?
C11 C12 H12 118.1 . . ?
C14 C13 N5 123.58(10) . . ?
C18 C13 N5 115.84(10) . . ?
C18 C13 C14 120.58(10) . . ?
C13 C14 H14 120.4 . . ?
C15 C14 C13 119.25(11) . . ?
C15 C14 H14 120.4 . . ?
C14 C15 H15 119.8 . . ?
C16 C15 C14 120.42(12) . . ?
C16 C15 H15 119.8 . . ?
C15 C16 H16 120.0 . . ?
C17 C16 C15 119.91(11) . . ?
C17 C16 H16 120.0 . . ?
C16 C17 H17 119.8 . . ?
C18 C17 C16 120.31(11) . . ?
C18 C17 H17 119.8 . . ?
C13 C18 H18 120.3 . . ?
C17 C18 C13 119.42(11) . . ?
C17 C18 H18 120.3 . . ?
N2 C19 H19A 109.5 . . ?
N2 C19 H19B 109.5 . . ?
N2 C19 H19C 109.5 . . ?
H19A C19 H19B 109.5 . . ?
H19A C19 H19C 109.5 . . ?
H19B C19 H19C 109.5 . . ?

loop_
_geom_bond_atom_site_label_1
_geom_bond_atom_site_label_2
_geom_bond_distance
_geom_bond_site_symmetry_2
_geom_bond_publ_flag
N1 C8 1.3473(14) . ?
N1 C12 1.3323(15) . ?
N2 C1 1.3769(15) . ?
N2 C7 1.3754(13) . ?
N2 C19 1.4598(14) . ?
N3 C6 1.3812(15) . ?
N3 C7 1.3185(14) . ?
N4 N5 1.2590(13) . ?
N4 C9 1.4278(14) . ?
N5 C13 1.4305(13) . ?
C1 C2 1.3943(16) . ?
C1 C6 1.4060(15) . ?
C2 H2 0.9500 . ?
C2 C3 1.3755(18) . ?
C3 H3 0.9500 . ?
C3 C4 1.4065(17) . ?
C4 H4 0.9500 . ?
C4 C5 1.3828(16) . ?
C5 H5 0.9500 . ?
C5 C6 1.3979(16) . ?
C7 C8 1.4692(16) . ?
C8 C9 1.4034(16) . ?
C9 C10 1.3886(17) . ?
C10 H10 0.9500 . ?
C10 C11 1.3813(16) . ?
C11 H11 0.9500 . ?
C11 C12 1.3891(17) . ?
C12 H12 0.9500 . ?
C13 C14 1.3918(17) . ?
C13 C18 1.3913(16) . ?
C14 H14 0.9500 . ?
C14 C15 1.3871(16) . ?
C15 H15 0.9500 . ?
C15 C16 1.3870(18) . ?
C16 H16 0.9500 . ?
C16 C17 1.3867(18) . ?
C17 H17 0.9500 . ?
C17 C18 1.3858(16) . ?
C18 H18 0.9500 . ?
C19 H19A 0.9800 . ?
C19 H19B 0.9800 . ?
C19 H19C 0.9800 . ?

loop_
_geom_torsion_atom_site_label_1
_geom_torsion_atom_site_label_2
_geom_torsion_atom_site_label_3
_geom_torsion_atom_site_label_4
_geom_torsion
_geom_torsion_site_symmetry_1
_geom_torsion_site_symmetry_2
_geom_torsion_site_symmetry_3
_geom_torsion_site_symmetry_4
_geom_torsion_publ_flag
N1 C8 C9 N4 -172.15(10) . . . . ?
N1 C8 C9 C10 2.39(17) . . . . ?
N2 C1 C2 C3 179.66(11) . . . . ?
N2 C1 C6 N3 -0.53(12) . . . . ?
N2 C1 C6 C5 -179.82(10) . . . . ?
N2 C7 C8 N1 41.59(15) . . . . ?
N2 C7 C8 C9 -143.15(11) . . . . ?
N3 C7 C8 N1 -136.56(11) . . . . ?
N3 C7 C8 C9 38.71(16) . . . . ?
N4 N5 C13 C14 24.18(15) . . . . ?
N4 N5 C13 C18 -156.49(10) . . . . ?
N4 C9 C10 C11 173.25(11) . . . . ?
N5 N4 C9 C8 -146.14(11) . . . . ?
N5 N4 C9 C10 39.47(14) . . . . ?
N5 C13 C14 C15 -178.57(10) . . . . ?
N5 C13 C18 C17 176.94(10) . . . . ?
C1 N2 C7 N3 0.42(12) . . . . ?
C1 N2 C7 C8 -177.87(10) . . . . ?
C1 C2 C3 C4 -0.71(17) . . . . ?
C2 C1 C6 N3 178.04(10) . . . . ?
C2 C1 C6 C5 -1.25(17) . . . . ?
C2 C3 C4 C5 -0.33(19) . . . . ?
C3 C4 C5 C6 0.61(18) . . . . ?
C4 C5 C6 N3 -178.98(11) . . . . ?
C4 C5 C6 C1 0.15(16) . . . . ?
C6 N3 C7 N2 -0.73(12) . . . . ?
C6 N3 C7 C8 177.58(10) . . . . ?
C6 C1 C2 C3 1.50(17) . . . . ?
C7 N2 C1 C2 -178.31(12) . . . . ?
C7 N2 C1 C6 0.08(11) . . . . ?
C7 N3 C6 C1 0.76(12) . . . . ?
C7 N3 C6 C5 179.96(11) . . . . ?
C7 C8 C9 N4 12.83(16) . . . . ?
C7 C8 C9 C10 -172.63(10) . . . . ?
C8 N1 C12 C11 -1.05(17) . . . . ?
C8 C9 C10 C11 -1.18(17) . . . . ?
C9 N4 N5 C13 -175.30(9) . . . . ?
C9 C10 C11 C12 -0.96(18) . . . . ?
C10 C11 C12 N1 2.19(18) . . . . ?
C12 N1 C8 C7 173.92(10) . . . . ?
C12 N1 C8 C9 -1.28(16) . . . . ?
C13 C14 C15 C16 0.83(18) . . . . ?
C14 C13 C18 C17 -3.71(18) . . . . ?
C14 C15 C16 C17 -2.19(18) . . . . ?
C15 C16 C17 C18 0.58(18) . . . . ?
C16 C17 C18 C13 2.34(18) . . . . ?
C18 C13 C14 C15 2.13(18) . . . . ?
C19 N2 C1 C2 4.39(18) . . . . ?
C19 N2 C1 C6 -177.22(9) . . . . ?
C19 N2 C7 N3 177.53(10) . . . . ?
C19 N2 C7 C8 -0.76(17) . . . . ?
